data_7010138
loop_
_publ_author_name
'Nielson, Alastair J.'
'Glenny, Mark W.'
'Rickard, Clifton E. F.'
'Waters, Joyce M.'

_publ_section_title
;
 Regiospecific influences of phenyl ring substituents in monoimido
 complexes of tantalum and tungsten and bis imido complexes of
 molybdenum
;
_journal_issue 24
_journal_name_full 'Journal of the Chemical Society, Dalton Transactions'
_journal_page_first 4569
_journal_paper_doi 10.1039/b006420n
_journal_year 2000
_chemical_formula_moiety '[Mo Cl2 (N C6 H3 Me-2 -CH Me2-6)2 (dme)]'
_chemical_formula_sum 'C24 H36 Cl2 Mo N2 O2'
_chemical_formula_weight 551.39
_chemical_name_systematic
;
[Mo Cl2 (N C6 H3 Me-2 -CH Me2-6)2 (dme)]
;
_space_group_IT_number 9
_symmetry_cell_setting monoclinic
_symmetry_space_group_name_Hall 'C -2yc'
_symmetry_space_group_name_H-M 'C 1 c 1'
_atom_sites_solution_hydrogens geom
_atom_sites_solution_primary direct
_atom_sites_solution_secondary difmap
_audit_creation_method SHELXL-97
_cell_angle_alpha 90.00
_cell_angle_beta 99.1190(10)
_cell_angle_gamma 90.00
_cell_formula_units_Z 4
_cell_length_a 17.59800(10)
_cell_length_b 10.0198(2)
_cell_length_c 14.9081(3)
_cell_measurement_temperature 203(2)
_cell_measurement_theta_max 26
_cell_measurement_theta_min 2
_cell_volume 2595.50(8)
_computing_cell_refinement 'Siemens SMART '
_computing_data_collection 'Siemens SMART (Siemens, 1995)'
_computing_data_reduction 'Siemens SMART (Siemens, 1995)'
_computing_molecular_graphics ORTEP-3
_computing_structure_refinement 'SHELXL-97 (Sheldrick, 1997)'
_computing_structure_solution 'SHELXS-97 (Sheldrick, 1990)'
_diffrn_ambient_temperature 203(2)
_diffrn_measured_fraction_theta_full 0.480
_diffrn_measured_fraction_theta_max 0.480
_diffrn_measurement_device_type 'Siemens SMART'
_diffrn_measurement_method 'area detector\w scans'
_diffrn_radiation_monochromator graphite
_diffrn_radiation_source 'fine-focus sealed tube'
_diffrn_radiation_type MoK\a
_diffrn_radiation_wavelength 0.71073
_diffrn_reflns_av_R_equivalents 0.0149
_diffrn_reflns_av_sigmaI/netI 0.0242
_diffrn_reflns_limit_h_max 22
_diffrn_reflns_limit_h_min -20
_diffrn_reflns_limit_k_max 12
_diffrn_reflns_limit_k_min -12
_diffrn_reflns_limit_l_max 12
_diffrn_reflns_limit_l_min -19
_diffrn_reflns_number 7070
_diffrn_reflns_theta_full 27.47
_diffrn_reflns_theta_max 27.47
_diffrn_reflns_theta_min 2.34
_diffrn_standards_decay_% 0
_exptl_absorpt_coefficient_mu 0.733
_exptl_absorpt_correction_T_max 0.9172
_exptl_absorpt_correction_T_min 0.6885
_exptl_absorpt_correction_type multi-scan
_exptl_absorpt_process_details 'Blessing, 1995'
_exptl_crystal_colour 'deep red'
_exptl_crystal_density_diffrn 1.411
_exptl_crystal_density_meas ?
_exptl_crystal_density_method .
_exptl_crystal_description 'platelike fragment'
_exptl_crystal_F_000 1144
_exptl_crystal_size_max 0.55
_exptl_crystal_size_mid 0.42
_exptl_crystal_size_min 0.12
_refine_diff_density_max 0.336
_refine_diff_density_min -0.345
_refine_diff_density_rms 0.048
_refine_ls_abs_structure_details 'Flack H D (1983), Acta Cryst. A39, 876-881'
_refine_ls_abs_structure_Flack 0.29(10)
_refine_ls_extinction_method none
_refine_ls_goodness_of_fit_ref 1.038
_refine_ls_hydrogen_treatment mixed
_refine_ls_matrix_type full
_refine_ls_number_parameters 281
_refine_ls_number_reflns 3639
_refine_ls_number_restraints 2
_refine_ls_restrained_S_all 1.038
_refine_ls_R_factor_all 0.0230
_refine_ls_R_factor_gt 0.0198
_refine_ls_shift/su_max 0.095
_refine_ls_shift/su_mean 0.019
_refine_ls_structure_factor_coef Fsqd
_refine_ls_weighting_details 'w=1/[\s^2^(Fo^2^)+(0.0305P)^2^+1.1783P] where P=(Fo^2^+2Fc^2^)/3'
_refine_ls_weighting_scheme calc
_refine_ls_wR_factor_gt 0.0526
_refine_ls_wR_factor_ref 0.0543
_reflns_number_gt 3347
_reflns_number_total 3639
_reflns_threshold_expression >2sigma(I)
_cod_data_source_file b006420n.txt
_cod_data_source_block ajn146
_cod_depositor_comments
;
The following automatic conversions were performed:
'_symmetry_cell_setting' value 'Monoclinic' changed to 'monoclinic'
according to '/home/saulius/struct/CIF-dictionaries/cif_core.dic'
dictionary named 'cif_core.dic' version 2.4.1 from 2010-06-29.

Automatic conversion script
Id: cif_fix_enum 1527 2010-12-29 10:47:43Z saulius 

The following automatic conversions were performed:

'_refine_ls_weighting_scheme' value 'calc
w=1/[\s^2^(Fo^2^)+(0.0305P)^2^+1.1783P] where P=(Fo^2^+2Fc^2^)/3' was
changed to 'calc'. New tag '_refine_ls_weighting_details' was
created. The value of the new tag was set to
'w=1/[\s^2^(Fo^2^)+(0.0305P)^2^+1.1783P] where P=(Fo^2^+2Fc^2^)/3'.

Automatic conversion script
Id: cif_fix_values 3143 2015-03-26 13:38:13Z robertas 
;
_cod_original_sg_symbol_H-M Cc
_cod_database_code 7010138

loop_
_symmetry_equiv_pos_as_xyz
'x, y, z'
'x, -y, z+1/2'
'x+1/2, y+1/2, z'
'x+1/2, -y+1/2, z+1/2'

loop_
_atom_site_label
_atom_site_type_symbol
_atom_site_fract_x
_atom_site_fract_y
_atom_site_fract_z
_atom_site_U_iso_or_equiv
_atom_site_adp_type
_atom_site_occupancy
_atom_site_calc_flag
_atom_site_refinement_flags
_atom_site_disorder_assembly
_atom_site_disorder_group
Mo1 Mo 0.75455(9) 0.181540(16) 0.60196(12) 0.01990(6) Uani 1 d . . .
Cl1 Cl 0.82594(7) 0.1369(3) 0.47959(9) 0.0320(5) Uani 1 d . . .
Cl2 Cl 0.68366(8) 0.1365(3) 0.72469(9) 0.0312(5) Uani 1 d . . .
O1 O 0.6917(3) -0.0090(6) 0.5412(4) 0.0305(14) Uani 1 d . . .
O2 O 0.8204(3) -0.0111(5) 0.6658(4) 0.0255(13) Uani 1 d . . .
N1 N 0.6846(4) 0.2872(7) 0.5400(5) 0.0218(15) Uani 1 d . . .
N2 N 0.8218(4) 0.2868(7) 0.6607(5) 0.0262(16) Uani 1 d . . .
C1 C 0.7346(5) -0.1279(9) 0.5516(7) 0.037(2) Uani 1 d . . .
H1A H 0.7721 -0.1292 0.5095 0.080 Uiso 1 calc R . .
H1B H 0.7003 -0.2050 0.5384 0.080 Uiso 1 calc R . .
C2 C 0.7752(5) -0.1341(9) 0.6480(7) 0.038(2) Uani 1 d . . .
H2A H 0.7378 -0.1412 0.6898 0.080 Uiso 1 calc R . .
H2B H 0.8092 -0.2121 0.6565 0.080 Uiso 1 calc R . .
C3 C 0.6473(5) -0.0005(10) 0.4474(6) 0.041(2) Uani 1 d . . .
H3A H 0.6177 0.0817 0.4410 0.080 Uiso 1 calc R . .
H3B H 0.6126 -0.0760 0.4366 0.080 Uiso 1 calc R . .
H3C H 0.6826 -0.0015 0.4036 0.080 Uiso 1 calc R . .
C4 C 0.8609(6) -0.0071(9) 0.7542(6) 0.035(2) Uani 1 d . . .
H4A H 0.8898 0.0756 0.7633 0.080 Uiso 1 calc R . .
H4B H 0.8962 -0.0821 0.7636 0.080 Uiso 1 calc R . .
H4C H 0.8250 -0.0120 0.7972 0.080 Uiso 1 calc R . .
C5 C 0.6441(4) 0.3932(8) 0.4967(6) 0.0255(18) Uani 1 d . . .
C6 C 0.6790(4) 0.4924(8) 0.4612(5) 0.0280(18) Uani 1 d . . .
C7 C 0.6324(6) 0.5939(9) 0.4066(7) 0.037(2) Uani 1 d . . .
H7 H 0.6551 0.6662 0.3806 0.080 Uiso 1 calc R . .
C8 C 0.5564(7) 0.5782(9) 0.3960(7) 0.044(2) Uani 1 d . . .
H8 H 0.5260 0.6349 0.3547 0.080 Uiso 1 calc R . .
C9 C 0.5213(5) 0.4898(9) 0.4387(6) 0.040(2) Uani 1 d . . .
H9 H 0.4675 0.4948 0.4352 0.080 Uiso 1 calc R . .
C10 C 0.5626(5) 0.3852(8) 0.4909(5) 0.0258(18) Uani 1 d . . .
C11 C 0.7681(4) 0.5064(8) 0.4705(5) 0.0389(19) Uani 1 d . . .
H11A H 0.7806 0.5863 0.4391 0.080 Uiso 1 calc R . .
H11B H 0.7890 0.4289 0.4439 0.080 Uiso 1 calc R . .
H11C H 0.7902 0.5126 0.5342 0.080 Uiso 1 calc R . .
C12 C 0.5234(5) 0.2758(9) 0.5437(7) 0.036(2) Uani 1 d . . .
H12 H 0.5597 0.2008 0.5590 0.080 Uiso 1 calc R . .
C13 C 0.5053(7) 0.3341(11) 0.6275(8) 0.055(3) Uani 1 d . . .
H13A H 0.5522 0.3662 0.6642 0.080 Uiso 1 calc R . .
H13B H 0.4818 0.2669 0.6611 0.080 Uiso 1 calc R . .
H13C H 0.4698 0.4079 0.6130 0.080 Uiso 1 calc R . .
C14 C 0.4505(6) 0.2239(11) 0.4855(8) 0.062(3) Uani 1 d . . .
H14A H 0.4633 0.1857 0.4300 0.080 Uiso 1 calc R . .
H14B H 0.4145 0.2969 0.4707 0.080 Uiso 1 calc R . .
H14C H 0.4273 0.1560 0.5189 0.080 Uiso 1 calc R . .
C15 C 0.8684(5) 0.3877(8) 0.7038(6) 0.0219(16) Uani 1 d . . .
C16 C 0.8294(5) 0.4994(7) 0.7458(6) 0.0297(19) Uani 1 d . . .
C17 C 0.8736(6) 0.5858(9) 0.7941(7) 0.037(2) Uani 1 d . . .
H17 H 0.8499 0.6512 0.8255 0.080 Uiso 1 calc R . .
C18 C 0.9570(6) 0.5880(9) 0.8027(7) 0.041(2) Uani 1 d . . .
H18 H 0.9865 0.6560 0.8348 0.080 Uiso 1 calc R . .
C19 C 0.9924(5) 0.4808(10) 0.7596(7) 0.0374(19) Uani 1 d . . .
H19 H 1.0463 0.4777 0.7649 0.080 Uiso 1 calc R . .
C20 C 0.9498(5) 0.3844(10) 0.7117(6) 0.033(2) Uani 1 d . . .
C21 C 0.7447(5) 0.5068(6) 0.7264(5) 0.0359(19) Uani 1 d . . .
H21A H 0.7249 0.4313 0.6891 0.080 Uiso 1 calc R . .
H21B H 0.7294 0.5891 0.6943 0.080 Uiso 1 calc R . .
H21C H 0.7242 0.5049 0.7830 0.080 Uiso 1 calc R . .
C22 C 0.9871(5) 0.2841(9) 0.6643(7) 0.035(2) Uani 1 d . . .
H22 H 0.9494 0.2112 0.6484 0.080 Uiso 1 calc R . .
C23 C 1.0053(9) 0.3439(13) 0.5713(8) 0.062(3) Uani 1 d . . .
H23A H 1.0302 0.2765 0.5394 0.080 Uiso 1 calc R . .
H23B H 1.0391 0.4204 0.5838 0.080 Uiso 1 calc R . .
H23C H 0.9577 0.3715 0.5340 0.080 Uiso 1 calc R . .
C24 C 1.0602(6) 0.2203(11) 0.7196(9) 0.068(4) Uani 1 d . . .
H24A H 1.0810 0.1544 0.6825 0.080 Uiso 1 calc R . .
H24B H 1.0469 0.1775 0.7734 0.080 Uiso 1 calc R . .
H24C H 1.0984 0.2891 0.7376 0.080 Uiso 1 calc R . .

loop_
_atom_site_aniso_label
_atom_site_aniso_U_11
_atom_site_aniso_U_22
_atom_site_aniso_U_33
_atom_site_aniso_U_23
_atom_site_aniso_U_13
_atom_site_aniso_U_12
Mo1 0.01666(9) 0.02178(9) 0.02132(9) -0.0004(4) 0.00321(6) -0.0001(4)
Cl1 0.0284(12) 0.0414(13) 0.0280(12) -0.0046(11) 0.0104(10) 0.0004(10)
Cl2 0.0329(13) 0.0340(12) 0.0298(13) 0.0012(11) 0.0147(10) -0.0013(10)
O1 0.027(3) 0.040(3) 0.022(3) -0.001(2) -0.003(2) -0.001(2)
O2 0.025(3) 0.017(2) 0.034(3) 0.008(2) 0.003(2) 0.0022(19)
N1 0.009(3) 0.034(3) 0.022(3) -0.001(3) 0.003(2) -0.001(2)
N2 0.034(4) 0.021(3) 0.026(4) -0.003(3) 0.010(3) -0.004(3)
C1 0.036(4) 0.027(4) 0.044(4) -0.009(3) -0.008(3) -0.011(3)
C2 0.044(4) 0.022(3) 0.050(4) 0.002(3) 0.014(4) -0.013(3)
C3 0.029(4) 0.058(6) 0.031(4) -0.018(4) -0.013(3) -0.004(3)
C4 0.040(4) 0.034(4) 0.031(4) 0.001(3) 0.006(3) 0.006(3)
C5 0.020(3) 0.030(4) 0.024(3) 0.000(3) -0.003(3) 0.009(3)
C6 0.030(4) 0.029(4) 0.022(3) 0.001(3) -0.001(3) 0.014(3)
C7 0.059(5) 0.022(3) 0.029(4) 0.003(3) 0.003(3) 0.016(3)
C8 0.059(5) 0.037(4) 0.030(3) 0.000(3) -0.009(3) 0.025(3)
C9 0.035(4) 0.043(4) 0.039(4) -0.002(3) -0.007(3) 0.027(3)
C10 0.030(4) 0.023(4) 0.024(4) 0.001(3) 0.004(3) 0.005(3)
C11 0.029(3) 0.064(4) 0.024(2) -0.005(3) 0.005(2) -0.014(3)
C12 0.025(4) 0.036(4) 0.050(5) 0.007(3) 0.011(3) -0.011(3)
C13 0.056(5) 0.048(4) 0.066(7) 0.009(4) 0.025(5) -0.001(4)
C14 0.040(5) 0.068(6) 0.073(6) 0.015(5) -0.007(5) -0.014(5)
C15 0.030(4) 0.018(3) 0.020(3) 0.002(3) 0.010(3) 0.004(3)
C16 0.044(4) 0.021(3) 0.026(3) 0.002(3) 0.014(3) 0.012(3)
C17 0.055(5) 0.026(4) 0.031(4) -0.003(3) 0.009(4) 0.006(3)
C18 0.044(4) 0.022(3) 0.055(5) -0.003(3) 0.000(3) -0.011(3)
C19 0.029(3) 0.033(3) 0.048(4) 0.001(3) 0.001(3) 0.004(3)
C20 0.020(4) 0.038(5) 0.040(5) 0.013(4) 0.000(3) -0.005(3)
C21 0.045(4) 0.021(3) 0.048(4) -0.016(2) 0.024(3) -0.001(2)
C22 0.022(4) 0.035(4) 0.048(5) 0.003(3) 0.004(3) -0.017(3)
C23 0.088(7) 0.063(5) 0.047(5) 0.000(4) 0.045(5) -0.013(5)
C24 0.027(5) 0.058(6) 0.118(9) 0.022(5) 0.008(5) 0.008(4)

loop_
_atom_type_symbol
_atom_type_description
_atom_type_scat_dispersion_real
_atom_type_scat_dispersion_imag
_atom_type_scat_source
C C 0.0033 0.0016 'International Tables Vol C Tables 4.2.6.8 and 6.1.1.4'
H H 0.0000 0.0000 'International Tables Vol C Tables 4.2.6.8 and 6.1.1.4'
N N 0.0061 0.0033 'International Tables Vol C Tables 4.2.6.8 and 6.1.1.4'
O O 0.0106 0.0060 'International Tables Vol C Tables 4.2.6.8 and 6.1.1.4'
Cl Cl 0.1484 0.1585 'International Tables Vol C Tables 4.2.6.8 and 6.1.1.4'
Mo Mo -1.6832 0.6857 'International Tables Vol C Tables 4.2.6.8 and 6.1.1.4'

loop_
_geom_angle_atom_site_label_1
_geom_angle_atom_site_label_2
_geom_angle_atom_site_label_3
_geom_angle
_geom_angle_site_symmetry_1
_geom_angle_site_symmetry_3
_geom_angle_publ_flag
N2 Mo1 N1 105.36(10) . . ?
N2 Mo1 O1 162.3(3) . . ?
N1 Mo1 O1 92.2(3) . . ?
N2 Mo1 O2 92.4(3) . . ?
N1 Mo1 O2 162.2(3) . . ?
O1 Mo1 O2 70.06(6) . . ?
N2 Mo1 Cl2 97.2(3) . . ?
N1 Mo1 Cl2 96.2(2) . . ?
O1 Mo1 Cl2 82.56(17) . . ?
O2 Mo1 Cl2 79.74(16) . . ?
N2 Mo1 Cl1 95.7(3) . . ?
N1 Mo1 Cl1 96.8(3) . . ?
O1 Mo1 Cl1 79.95(17) . . ?
O2 Mo1 Cl1 82.71(16) . . ?
Cl2 Mo1 Cl1 158.57(2) . . ?
C1 O1 C3 110.1(7) . . ?
C1 O1 Mo1 116.2(5) . . ?
C3 O1 Mo1 117.8(5) . . ?
C4 O2 C2 112.1(7) . . ?
C4 O2 Mo1 120.0(5) . . ?
C2 O2 Mo1 113.3(5) . . ?
C5 N1 Mo1 165.8(6) . . ?
C15 N2 Mo1 171.3(6) . . ?
O1 C1 C2 107.8(7) . . ?
O2 C2 C1 107.5(7) . . ?
C6 C5 N1 121.8(7) . . ?
C6 C5 C10 123.0(7) . . ?
N1 C5 C10 115.2(8) . . ?
C5 C6 C7 119.2(8) . . ?
C5 C6 C11 123.9(6) . . ?
C7 C6 C11 116.9(7) . . ?
C8 C7 C6 116.6(9) . . ?
C9 C8 C7 124.6(9) . . ?
C8 C9 C10 121.5(9) . . ?
C5 C10 C9 114.3(8) . . ?
C5 C10 C12 121.8(8) . . ?
C9 C10 C12 123.8(8) . . ?
C13 C12 C14 110.3(9) . . ?
C13 C12 C10 108.8(8) . . ?
C14 C12 C10 110.6(8) . . ?
N2 C15 C20 122.3(8) . . ?
N2 C15 C16 117.4(7) . . ?
C20 C15 C16 120.3(8) . . ?
C17 C16 C21 124.8(7) . . ?
C17 C16 C15 117.0(8) . . ?
C21 C16 C15 118.1(7) . . ?
C16 C17 C18 124.4(8) . . ?
C19 C18 C17 116.8(9) . . ?
C20 C19 C18 121.5(9) . . ?
C19 C20 C15 119.6(9) . . ?
C19 C20 C22 119.8(8) . . ?
C15 C20 C22 120.5(8) . . ?
C20 C22 C24 115.4(9) . . ?
C20 C22 C23 109.5(8) . . ?
C24 C22 C23 110.8(9) . . ?

loop_
_geom_bond_atom_site_label_1
_geom_bond_atom_site_label_2
_geom_bond_distance
_geom_bond_site_symmetry_2
_geom_bond_publ_flag
Mo1 N2 1.718(7) . ?
Mo1 N1 1.769(7) . ?
Mo1 O1 2.317(6) . ?
Mo1 O2 2.372(5) . ?
Mo1 Cl2 2.415(2) . ?
Mo1 Cl1 2.415(2) . ?
O1 C1 1.406(10) . ?
O1 C3 1.492(9) . ?
O2 C4 1.397(9) . ?
O2 C2 1.467(10) . ?
N1 C5 1.381(10) . ?
N2 C15 1.393(10) . ?
C1 C2 1.502(4) . ?
C5 C6 1.322(12) . ?
C5 C10 1.425(11) . ?
C6 C7 1.469(11) . ?
C6 C11 1.558(11) . ?
C7 C8 1.330(16) . ?
C8 C9 1.303(14) . ?
C9 C10 1.434(10) . ?
C10 C12 1.571(12) . ?
C12 C13 1.460(15) . ?
C12 C14 1.521(13) . ?
C15 C20 1.420(11) . ?
C15 C16 1.500(11) . ?
C16 C17 1.302(12) . ?
C16 C21 1.475(11) . ?
C17 C18 1.453(15) . ?
C18 C19 1.443(13) . ?
C19 C20 1.354(12) . ?
C20 C22 1.445(14) . ?
C22 C24 1.551(14) . ?
C22 C23 1.588(14) . ?
